data_4502360
loop_
_publ_author_name
'Zhang, Tong'
'Chen, Li-Zhuang'
'Gou, Min'
'Li, Yong-Hua'
'Fu, Da-Wei'
'Xiong, Ren-Gen'

_publ_section_title
;
 Ferroelectric Homochiral Organic Molecular Crystals
;
_journal_issue 3
_journal_name_full 'Crystal Growth &amp; Design'
_journal_page_first 1025
_journal_paper_doi 10.1021/cg901032c
_journal_volume 10
_journal_year 2010
_chemical_absolute_configuration syn
_chemical_formula_sum 'C5 H26 N4 O6'
_chemical_formula_weight 238.30
_chemical_name_systematic
; 
 ? 
;
_space_group_IT_number 4
_symmetry_cell_setting monoclinic
_symmetry_space_group_name_Hall 'P 2yb'
_symmetry_space_group_name_H-M 'P 1 21 1'
_atom_sites_solution_hydrogens geom
_atom_sites_solution_primary direct
_atom_sites_solution_secondary difmap
_audit_creation_method SHELXL-97
_cell_angle_alpha 90.00
_cell_angle_beta 110.42(3)
_cell_angle_gamma 90.00
_cell_formula_units_Z 2
_cell_length_a 7.2962(15)
_cell_length_b 12.692(3)
_cell_length_c 7.9192(16)
_cell_measurement_temperature 293(2)
_cell_volume 687.3(3)
_computing_structure_refinement 'SHELXL-97 (Sheldrick, 1997)'
_computing_structure_solution 'SHELXS-97 (Sheldrick, 1990)'
_diffrn_ambient_temperature 293(2)
_diffrn_measured_fraction_theta_full 0.996
_diffrn_measured_fraction_theta_max 0.996
_diffrn_radiation_monochromator graphite
_diffrn_radiation_source 'fine-focus sealed tube'
_diffrn_radiation_type MoK\a
_diffrn_radiation_wavelength 0.71073
_diffrn_reflns_av_R_equivalents 0.0506
_diffrn_reflns_av_sigmaI/netI 0.0391
_diffrn_reflns_limit_h_max 9
_diffrn_reflns_limit_h_min -9
_diffrn_reflns_limit_k_max 16
_diffrn_reflns_limit_k_min -16
_diffrn_reflns_limit_l_max 10
_diffrn_reflns_limit_l_min -10
_diffrn_reflns_number 7202
_diffrn_reflns_theta_full 27.48
_diffrn_reflns_theta_max 27.48
_diffrn_reflns_theta_min 2.98
_exptl_absorpt_coefficient_mu 0.101
_exptl_absorpt_correction_T_max 1.0000
_exptl_absorpt_correction_T_min 0.9581
_exptl_absorpt_correction_type multi-scan
_exptl_crystal_colour colorless
_exptl_crystal_density_diffrn 1.152
_exptl_crystal_density_method 'not measured'
_exptl_crystal_description block
_exptl_crystal_F_000 264
_exptl_crystal_size_max 0.25
_exptl_crystal_size_mid 0.20
_exptl_crystal_size_min 0.20
_refine_diff_density_max 0.169
_refine_diff_density_min -0.210
_refine_diff_density_rms 0.042
_refine_ls_abs_structure_details 'Flack H D (1983), Acta Cryst. A39, 876-881; 1489 Friedel pairs were merged'
_refine_ls_extinction_method none
_refine_ls_goodness_of_fit_ref 1.072
_refine_ls_hydrogen_treatment constr
_refine_ls_matrix_type full
_refine_ls_number_parameters 137
_refine_ls_number_reflns 1647
_refine_ls_number_restraints 5
_refine_ls_restrained_S_all 1.183
_refine_ls_R_factor_all 0.0627
_refine_ls_R_factor_gt 0.0489
_refine_ls_shift/su_max 0.000
_refine_ls_shift/su_mean 0.000
_refine_ls_structure_factor_coef Fsqd
_refine_ls_weighting_details 'calc w=1/[\s^2^(Fo^2^)+(0.0622P)^2^+0.1026P] where P=(Fo^2^+2Fc^2^)/3'
_refine_ls_weighting_scheme calc
_refine_ls_wR_factor_gt 0.1236
_refine_ls_wR_factor_ref 0.1316
_reflns_number_gt 1322
_reflns_number_total 1647
_reflns_threshold_expression >2sigma(I)
_cod_data_source_file cg901032c_si_001.cif
_cod_data_source_block shelxl
_cod_original_cell_volume 687.2(2)
_cod_original_sg_symbol_H-M 'P2 1'
_cod_database_code 4502360

loop_
_symmetry_equiv_pos_as_xyz
'x, y, z'
'-x, y+1/2, -z'

loop_
_atom_site_label
_atom_site_type_symbol
_atom_site_fract_x
_atom_site_fract_y
_atom_site_fract_z
_atom_site_U_iso_or_equiv
_atom_site_adp_type
_atom_site_occupancy
_atom_site_symmetry_multiplicity
_atom_site_calc_flag
_atom_site_refinement_flags
C1 C 0.1942(5) 0.9184(3) 0.2512(5) 0.0408(9) Uani 1 1 d .
H1A H 0.2968 0.9533 0.2209 0.049 Uiso 1 1 calc R
H1B H 0.1092 0.9721 0.2708 0.049 Uiso 1 1 calc R
C2 C 0.0780(5) 0.8485(4) 0.0972(5) 0.0429(9) Uani 1 1 d .
H2A H -0.0285 0.8161 0.1251 0.051 Uiso 1 1 calc R
H2B H 0.0221 0.8905 -0.0109 0.051 Uiso 1 1 calc R
C3 C 0.2938(5) 0.7043(3) 0.2312(4) 0.0346(8) Uani 1 1 d .
H3A H 0.3781 0.6505 0.2105 0.041 Uiso 1 1 calc R
H3B H 0.1924 0.6693 0.2633 0.041 Uiso 1 1 calc R
C4 C 0.4137(5) 0.7755(3) 0.3868(4) 0.0324(8) Uani 1 1 d .
H4 H 0.5159 0.8106 0.3536 0.039 Uiso 1 1 calc R
C5 C 0.5098(5) 0.7099(3) 0.5574(4) 0.0448(8) Uani 1 1 d .
H5A H 0.6004 0.7531 0.6481 0.067 Uiso 1 1 calc R
H5B H 0.5783 0.6516 0.5299 0.067 Uiso 1 1 calc R
H5C H 0.4110 0.6840 0.6010 0.067 Uiso 1 1 calc R
N1 N 0.3847(4) 0.9292(3) 0.5600(4) 0.0386(8) Uani 1 1 d D
H1C H 0.4942 0.9502 0.5447 0.046 Uiso 1 1 d R
H1D H 0.4142 0.8971 0.6661 0.046 Uiso 1 1 d R
N2 N 0.2816(4) 0.8567(2) 0.4173(3) 0.0305(6) Uani 1 1 d D
N3 N 0.2036(4) 0.7659(3) 0.0649(4) 0.0361(7) Uani 1 1 d D
N4 N 0.0953(4) 0.6936(3) -0.0774(4) 0.0452(8) Uani 1 1 d D
H4A H -0.0125 0.6728 -0.0585 0.054 Uiso 1 1 d R
H4C H 0.0625 0.7265 -0.1830 0.054 Uiso 1 1 d R
O1 O 0.3425(4) 0.5288(3) 0.8638(4) 0.0530(7) Uani 1 1 d .
H1E H 0.2996 0.5117 0.7535 0.080 Uiso 1 1 d R
H1F H 0.2712 0.5739 0.8896 0.080 Uiso 1 1 d R
O2 O 0.1390(4) 0.0854(3) 0.6361(4) 0.0497(7) Uani 1 1 d .
H2E H 0.2207 0.0481 0.6167 0.075 Uiso 1 1 d R
H2F H 0.1901 0.1036 0.7584 0.075 Uiso 1 1 d R
O3 O 0.3012(4) 0.1419(3) 0.9958(4) 0.0538(8) Uani 1 1 d .
H3E H 0.3458 0.2011 1.0059 0.081 Uiso 1 1 d R
H3F H 0.4098 0.1054 1.0734 0.081 Uiso 1 1 d R
O4 O 0.2107(4) 0.4714(3) 0.4980(4) 0.0552(8) Uani 1 1 d .
H4F H 0.1406 0.4122 0.4821 0.083 Uiso 1 1 d R
H4E H 0.1032 0.5122 0.4409 0.083 Uiso 1 1 d R
O5 O 0.9822(4) 0.7793(2) 0.5387(3) 0.0481(7) Uani 1 1 d .
H5E H 1.0861 0.8012 0.5067 0.072 Uiso 1 1 d R
H5F H 0.9274 0.7224 0.4757 0.072 Uiso 1 1 d R
O6 O 0.5131(4) 0.8404(2) 0.9521(3) 0.0476(7) Uani 1 1 d .
H6E H 0.4105 0.8228 0.9960 0.071 Uiso 1 1 d R
H6F H 0.5735 0.8984 1.0190 0.071 Uiso 1 1 d R

loop_
_atom_site_aniso_label
_atom_site_aniso_U_11
_atom_site_aniso_U_22
_atom_site_aniso_U_33
_atom_site_aniso_U_23
_atom_site_aniso_U_13
_atom_site_aniso_U_12
C1 0.0454(19) 0.034(2) 0.045(2) 0.0079(18) 0.0183(16) 0.0100(18)
C2 0.0414(19) 0.046(2) 0.0383(18) 0.0019(19) 0.0100(15) 0.0097(19)
C3 0.0377(16) 0.0315(19) 0.0368(16) -0.0025(16) 0.0160(14) 0.0014(16)
C4 0.0344(16) 0.0332(19) 0.0336(16) 0.0032(16) 0.0167(13) 0.0016(16)
C5 0.0557(19) 0.0389(17) 0.0365(16) -0.0004(15) 0.0118(15) 0.0108(17)
N1 0.0418(16) 0.0382(18) 0.0395(16) -0.0041(14) 0.0189(13) -0.0029(14)
N2 0.0332(14) 0.0275(15) 0.0334(14) -0.0006(13) 0.0147(11) 0.0017(12)
N3 0.0366(15) 0.0389(19) 0.0339(13) -0.0020(13) 0.0136(11) -0.0003(14)
N4 0.0437(16) 0.056(2) 0.0345(15) -0.0086(16) 0.0125(12) -0.0058(17)
O1 0.0561(16) 0.0457(16) 0.0550(15) 0.0001(14) 0.0165(13) 0.0064(14)
O2 0.0460(14) 0.0516(16) 0.0504(14) -0.0075(14) 0.0155(12) 0.0041(14)
O3 0.0543(16) 0.053(2) 0.0497(15) -0.0027(15) 0.0124(12) -0.0017(15)
O4 0.0441(14) 0.049(2) 0.0725(19) 0.0004(16) 0.0201(13) -0.0006(14)
O5 0.0483(15) 0.0474(17) 0.0539(15) -0.0025(15) 0.0245(12) -0.0074(14)
O6 0.0544(16) 0.0448(17) 0.0511(15) -0.0068(14) 0.0281(13) -0.0081(14)

loop_
_atom_type_symbol
_atom_type_description
_atom_type_scat_dispersion_real
_atom_type_scat_dispersion_imag
_atom_type_scat_source
C C 0.0033 0.0000 'International Tables Vol C Tables 4.2.6.8 and 6.1.1.4'
H H 0.0000 0.0000 'International Tables Vol C Tables 4.2.6.8 and 6.1.1.4'
N N 0.0061 0.0000 'International Tables Vol C Tables 4.2.6.8 and 6.1.1.4'
O O 0.0106 0.0000 'International Tables Vol C Tables 4.2.6.8 and 6.1.1.4'

loop_
_geom_angle_atom_site_label_1
_geom_angle_atom_site_label_2
_geom_angle_atom_site_label_3
_geom_angle
N2 C1 C2 110.8(3)
N2 C1 H1A 109.5
C2 C1 H1A 109.5
N2 C1 H1B 109.5
C2 C1 H1B 109.5
H1A C1 H1B 108.1
N3 C2 C1 110.6(3)
N3 C2 H2A 109.5
C1 C2 H2A 109.5
N3 C2 H2B 109.5
C1 C2 H2B 109.5
H2A C2 H2B 108.1
N3 C3 C4 110.9(3)
N3 C3 H3A 109.5
C4 C3 H3A 109.5
N3 C3 H3B 109.5
C4 C3 H3B 109.5
H3A C3 H3B 108.1
N2 C4 C5 110.9(2)
N2 C4 C3 108.6(3)
C5 C4 C3 110.2(3)
N2 C4 H4 109.1
C5 C4 H4 109.1
C3 C4 H4 109.1
C4 C5 H5A 109.5
C4 C5 H5B 109.5
H5A C5 H5B 109.5
C4 C5 H5C 109.5
H5A C5 H5C 109.5
H5B C5 H5C 109.5
N2 N1 H1C 109.3
N2 N1 H1D 109.5
H1C N1 H1D 109.5
N1 N2 C1 107.7(3)
N1 N2 C4 112.1(2)
C1 N2 C4 109.1(2)
N4 N3 C2 112.4(3)
N4 N3 C3 108.0(3)
C2 N3 C3 109.5(3)
N3 N4 H4A 109.3
N3 N4 H4C 109.1
H4A N4 H4C 109.5
H1E O1 H1F 112.7
H2E O2 H2F 106.5
H3E O3 H3F 100.1
H4F O4 H4E 93.2
H5E O5 H5F 109.9
H6E O6 H6F 104.8

loop_
_geom_bond_atom_site_label_1
_geom_bond_atom_site_label_2
_geom_bond_distance
C1 N2 1.471(4)
C1 C2 1.507(5)
C1 H1A 0.9700
C1 H1B 0.9700
C2 N3 1.472(5)
C2 H2A 0.9700
C2 H2B 0.9700
C3 N3 1.475(4)
C3 C4 1.533(4)
C3 H3A 0.9700
C3 H3B 0.9700
C4 N2 1.487(4)
C4 C5 1.533(4)
C4 H4 0.9800
C5 H5A 0.9600
C5 H5B 0.9600
C5 H5C 0.9600
N1 N2 1.449(4)
N1 H1C 0.8900
N1 H1D 0.8900
N3 N4 1.454(4)
N4 H4A 0.8900
N4 H4C 0.8900
O1 H1E 0.8472
O1 H1F 0.8449
O2 H2E 0.8161
O2 H2F 0.9373
O3 H3E 0.8120
O3 H3F 0.9379
O4 H4F 0.8936
O4 H4E 0.9165
O5 H5E 0.9229
O5 H5F 0.8896
O6 H6E 0.9553
O6 H6F 0.9235
